data_2226663
loop_
_publ_author_name
'Yu, Chuan-ming'
'Wang, Zong-cheng'
'Zhou, Huan'
'Ji, Ming-hua'
'Zhao, Jin-hao'

_publ_section_title
;
 3-Mesityl-2-oxo-1-oxaspiro[4.4]non-3-en-4-yl benzoate
;
_journal_coeditor_code SI2265
_journal_issue 7
_journal_name_full 'Acta Crystallographica Section E'
_journal_page_first o1624
_journal_paper_doi 10.1107/S1600536810021343
_journal_volume 66
_journal_year 2010
_chemical_formula_iupac 'C24 H24 O4'
_chemical_formula_moiety 'C24 H24 O4'
_chemical_formula_sum 'C24 H24 O4'
_chemical_formula_weight 376.43
_chemical_name_systematic
;
3-Mesityl-2-oxo-1-oxaspiro[4.4]non-3-en-4-yl benzoate
;
_space_group_IT_number 14
_symmetry_cell_setting monoclinic
_symmetry_space_group_name_Hall '-P 2ybc'
_symmetry_space_group_name_H-M 'P 1 21/c 1'
_atom_sites_solution_hydrogens geom
_atom_sites_solution_primary direct
_atom_sites_solution_secondary difmap
_audit_creation_method SHELXL-97
_cell_angle_alpha 90.00
_cell_angle_beta 106.2400(10)
_cell_angle_gamma 90.00
_cell_formula_units_Z 4
_cell_length_a 8.4799(5)
_cell_length_b 15.9912(9)
_cell_length_c 15.9520(8)
_cell_measurement_reflns_used 10851
_cell_measurement_temperature 296.0(10)
_cell_measurement_theta_max 27.4
_cell_measurement_theta_min 3.1
_cell_volume 2076.8(2)
_computing_cell_refinement 'PROCESS-AUTO (Rigaku, 2006)'
_computing_data_collection 'PROCESS-AUTO (Rigaku, 2006)'
_computing_data_reduction 'CrystalStructure (Rigaku, 2007)'
_computing_molecular_graphics 'ORTEP-3 for Windows (Farrugia, 1997)'
_computing_publication_material 'WinGX (Farrugia, 1999) and PLATON (Spek, 2009)'
_computing_structure_refinement 'SHELXL97 (Sheldrick, 2008)'
_computing_structure_solution 'SHELXS97 (Sheldrick, 2008)'
_diffrn_ambient_temperature 296.0(10)
_diffrn_detector_area_resol_mean 10.00
_diffrn_measured_fraction_theta_full 0.982
_diffrn_measured_fraction_theta_max 0.982
_diffrn_measurement_device_type 'Rigaku R-AXIS RAPID'
_diffrn_measurement_method \w
_diffrn_radiation_monochromator graphite
_diffrn_radiation_source 'rolling anode'
_diffrn_radiation_type MoK\a
_diffrn_radiation_wavelength 0.71073
_diffrn_reflns_av_R_equivalents 0.0309
_diffrn_reflns_av_sigmaI/netI 0.0290
_diffrn_reflns_limit_h_max 10
_diffrn_reflns_limit_h_min -10
_diffrn_reflns_limit_k_max 17
_diffrn_reflns_limit_k_min -20
_diffrn_reflns_limit_l_max 20
_diffrn_reflns_limit_l_min -17
_diffrn_reflns_number 19157
_diffrn_reflns_theta_full 27.43
_diffrn_reflns_theta_max 27.43
_diffrn_reflns_theta_min 3.10
_exptl_absorpt_coefficient_mu 0.081
_exptl_absorpt_correction_T_max 0.9745
_exptl_absorpt_correction_T_min 0.9552
_exptl_absorpt_correction_type multi-scan
_exptl_absorpt_process_details '(ABSCOR; Higashi, 1995)'
_exptl_crystal_colour colorless
_exptl_crystal_density_diffrn 1.204
_exptl_crystal_density_method 'not measured'
_exptl_crystal_description chunk
_exptl_crystal_F_000 800
_exptl_crystal_size_max 0.57
_exptl_crystal_size_mid 0.45
_exptl_crystal_size_min 0.32
_refine_diff_density_max 0.249
_refine_diff_density_min -0.250
_refine_ls_extinction_coef 0.035(3)
_refine_ls_extinction_expression Fc^*^=kFc[1+0.001xFc^2^\l^3^/sin(2\q)]^-1/4^
_refine_ls_extinction_method 'SHELXL97 (Sheldrick, 2008)'
_refine_ls_goodness_of_fit_ref 1.001
_refine_ls_hydrogen_treatment constr
_refine_ls_matrix_type full
_refine_ls_number_parameters 267
_refine_ls_number_reflns 4647
_refine_ls_number_restraints 22
_refine_ls_restrained_S_all 1.001
_refine_ls_R_factor_all 0.0973
_refine_ls_R_factor_gt 0.0512
_refine_ls_shift/su_max 0.000
_refine_ls_shift/su_mean 0.000
_refine_ls_structure_factor_coef Fsqd
_refine_ls_weighting_details 'w=1/[\s^2^(Fo^2^)+(0.0597P)^2^+0.8207P] where P=(Fo^2^+2Fc^2^)/3'
_refine_ls_weighting_scheme calc
_refine_ls_wR_factor_gt 0.1240
_refine_ls_wR_factor_ref 0.1641
_reflns_number_gt 2622
_reflns_number_total 4647
_reflns_threshold_expression I>2sigma(I)
_cod_data_source_file si2265.cif
_cod_data_source_block I
_cod_original_sg_symbol_H-M 'P 21/c'
_cod_database_code 2226663
_cod_database_fobs_code 2226663

loop_
_symmetry_equiv_pos_as_xyz
'x, y, z'
'-x, y+1/2, -z+1/2'
'-x, -y, -z'
'x, -y-1/2, z-1/2'

loop_
_atom_site_type_symbol
_atom_site_label
_atom_site_fract_x
_atom_site_fract_y
_atom_site_fract_z
_atom_site_U_iso_or_equiv
_atom_site_adp_type
_atom_site_calc_flag
_atom_site_refinement_flags
_atom_site_occupancy
_atom_site_disorder_assembly
_atom_site_disorder_group
O O3 0.59902(17) 0.68318(9) 0.43446(9) 0.0620(4) Uani d . 1 . .
O O4 0.8496(2) 0.73853(11) 0.45217(12) 0.0889(6) Uani d . 1 . .
O O1 0.3476(2) 0.84301(10) 0.30647(12) 0.0840(5) Uani d . 1 . .
O O2 0.3938(3) 0.83890(14) 0.17466(12) 0.1114(8) Uani d . 1 . .
C C14 0.8250(2) 0.61060(12) 0.52516(12) 0.0512(5) Uani d . 1 . .
C C3 0.6519(3) 0.70257(13) 0.24733(13) 0.0598(5) Uani d . 1 . .
C C19 0.7173(3) 0.54964(13) 0.53702(14) 0.0639(6) Uani d . 1 . .
H H19 0.6052 0.5551 0.5106 0.077 Uiso calc R 1 . .
C C15 0.9908(3) 0.60287(13) 0.56565(13) 0.0579(5) Uani d . 1 . .
H H15 1.0632 0.6440 0.5583 0.070 Uiso calc R 1 . .
C C13 0.7675(3) 0.68381(13) 0.46840(13) 0.0566(5) Uani d . 1 . .
C C12 0.5273(3) 0.73987(13) 0.37080(13) 0.0577(5) Uani d . 1 . .
C C8 0.6291(3) 0.61735(14) 0.22738(13) 0.0605(5) Uani d . 1 . .
C C7 0.7338(3) 0.57817(15) 0.18622(14) 0.0668(6) Uani d . 1 . .
H H7 0.7190 0.5216 0.1728 0.080 Uiso calc R 1 . .
C C2 0.5435(3) 0.74710(13) 0.29100(14) 0.0624(6) Uani d . 1 . .
C C17 0.9423(3) 0.47286(15) 0.62716(15) 0.0714(6) Uani d . 1 . .
H H17 0.9821 0.4257 0.6606 0.086 Uiso calc R 1 . .
C C5 0.8798(3) 0.70432(17) 0.18587(15) 0.0743(7) Uani d . 1 . .
H H5 0.9642 0.7334 0.1720 0.089 Uiso calc R 1 . .
C C18 0.7768(3) 0.48087(15) 0.58814(16) 0.0734(7) Uani d . 1 . .
H H18 0.7048 0.4398 0.5962 0.088 Uiso calc R 1 . .
C C16 1.0493(3) 0.53393(15) 0.61723(14) 0.0668(6) Uani d . 1 . .
H H16 1.1609 0.5289 0.6451 0.080 Uiso calc R 1 . .
C C20 0.4067(3) 0.79956(14) 0.38972(15) 0.0645(6) Uani d . 1 C .
C C4 0.7791(3) 0.74694(15) 0.22727(14) 0.0678(6) Uani d . 1 . .
C C6 0.8588(3) 0.62051(16) 0.16464(15) 0.0710(6) Uani d . 1 . .
C C1 0.4252(3) 0.81278(16) 0.24846(17) 0.0796(7) Uani d . 1 . .
C C21 0.4808(3) 0.86271(16) 0.46176(17) 0.0774(7) Uani d . 1 C .
H H21A 0.5716 0.8379 0.5058 0.093 Uiso calc R 1 . .
H H21B 0.5206 0.9115 0.4378 0.093 Uiso calc R 1 . .
C C9 0.8105(4) 0.83721(16) 0.25219(18) 0.0909(8) Uani d . 1 . .
H H9A 0.9100 0.8550 0.2402 0.136 Uiso calc R 1 . .
H H9B 0.8210 0.8438 0.3133 0.136 Uiso calc R 1 . .
H H9C 0.7204 0.8705 0.2190 0.136 Uiso calc R 1 . .
C C11 0.4958(3) 0.56714(16) 0.24929(17) 0.0778(7) Uani d . 1 . .
H H11A 0.5270 0.5551 0.3107 0.117 Uiso calc R 1 . .
H H11B 0.4801 0.5157 0.2170 0.117 Uiso calc R 1 . .
H H11C 0.3954 0.5986 0.2342 0.117 Uiso calc R 1 . .
C C24 0.2621(3) 0.76212(15) 0.4166(2) 0.0859(8) Uani d D 1 . .
H H24A 0.1634 0.7648 0.3679 0.103 Uiso calc R 1 A 1
H H24B 0.2842 0.7039 0.4326 0.103 Uiso calc R 1 A 1
C C10 0.9716(4) 0.5763(2) 0.1205(2) 0.1052(10) Uani d . 1 . .
H H10A 0.9949 0.5211 0.1443 0.158 Uiso calc R 1 . .
H H10B 1.0722 0.6072 0.1303 0.158 Uiso calc R 1 . .
H H10C 0.9193 0.5726 0.0589 0.158 Uiso calc R 1 . .
C C22 0.3449(4) 0.8866(2) 0.5007(2) 0.1037(10) Uani d D 1 . .
H H22A 0.2826 0.9332 0.4690 0.124 Uiso calc R 1 B 1
H H22B 0.3895 0.9027 0.5613 0.124 Uiso calc R 1 B 1
C C23A 0.2365(12) 0.8105(4) 0.4935(5) 0.095(3) Uani d PDU 0.426(12) C 1
H H23A 0.1223 0.8266 0.4829 0.115 Uiso calc PR 0.426(12) C 1
H H23B 0.2690 0.7774 0.5465 0.115 Uiso calc PR 0.426(12) C 1
C C23B 0.1941(4) 0.8384(3) 0.4509(5) 0.091(2) Uani d PDU 0.574(12) C 2
H H23C 0.1270 0.8716 0.4033 0.109 Uiso calc PR 0.574(12) C 2
H H23D 0.1283 0.8222 0.4892 0.109 Uiso calc PR 0.574(12) C 2

loop_
_atom_site_aniso_label
_atom_site_aniso_U_11
_atom_site_aniso_U_22
_atom_site_aniso_U_33
_atom_site_aniso_U_12
_atom_site_aniso_U_13
_atom_site_aniso_U_23
O3 0.0500(9) 0.0678(9) 0.0656(9) 0.0025(7) 0.0116(7) 0.0185(7)
O4 0.0676(11) 0.0851(12) 0.1018(13) -0.0220(9) 0.0034(9) 0.0370(10)
O1 0.0854(13) 0.0734(11) 0.0842(11) 0.0284(9) 0.0089(9) 0.0066(9)
O2 0.1274(18) 0.1159(16) 0.0777(13) 0.0473(14) 0.0069(11) 0.0328(11)
C14 0.0498(12) 0.0531(11) 0.0494(10) -0.0009(9) 0.0120(8) 0.0015(8)
C3 0.0631(14) 0.0602(13) 0.0522(11) 0.0049(10) 0.0097(9) 0.0130(9)
C19 0.0525(13) 0.0618(13) 0.0733(14) -0.0042(10) 0.0110(10) 0.0110(10)
C15 0.0499(12) 0.0638(13) 0.0577(12) -0.0023(10) 0.0111(9) -0.0029(9)
C13 0.0493(12) 0.0626(13) 0.0546(11) -0.0041(10) 0.0090(9) 0.0063(9)
C12 0.0559(13) 0.0528(12) 0.0594(12) 0.0028(9) 0.0081(9) 0.0076(9)
C8 0.0583(13) 0.0627(13) 0.0573(12) 0.0021(10) 0.0110(10) 0.0091(9)
C7 0.0689(15) 0.0656(14) 0.0642(13) 0.0049(11) 0.0159(11) 0.0052(10)
C2 0.0634(14) 0.0563(12) 0.0613(13) 0.0079(10) 0.0074(10) 0.0083(9)
C17 0.0786(17) 0.0606(14) 0.0675(14) 0.0115(12) 0.0083(12) 0.0103(10)
C5 0.0707(16) 0.0876(18) 0.0652(14) -0.0082(13) 0.0197(12) 0.0191(12)
C18 0.0730(16) 0.0621(14) 0.0813(16) -0.0060(12) 0.0152(12) 0.0175(11)
C16 0.0598(14) 0.0698(14) 0.0634(13) 0.0083(11) 0.0050(10) 0.0021(10)
C20 0.0617(14) 0.0572(12) 0.0703(14) 0.0025(10) 0.0114(11) -0.0010(10)
C4 0.0781(16) 0.0649(14) 0.0572(13) -0.0026(12) 0.0135(11) 0.0158(10)
C6 0.0692(16) 0.0805(17) 0.0647(14) 0.0046(13) 0.0209(11) 0.0103(11)
C1 0.0821(18) 0.0734(16) 0.0718(16) 0.0207(13) 0.0028(13) 0.0111(12)
C21 0.0757(17) 0.0659(15) 0.0873(17) -0.0098(12) 0.0176(13) -0.0127(12)
C9 0.118(2) 0.0694(16) 0.0866(18) -0.0153(15) 0.0303(16) 0.0134(13)
C11 0.0752(17) 0.0737(16) 0.0869(17) -0.0075(13) 0.0268(13) -0.0015(12)
C24 0.0620(16) 0.0648(15) 0.132(2) -0.0049(12) 0.0293(15) -0.0144(15)
C10 0.095(2) 0.121(3) 0.115(2) 0.0060(19) 0.0548(19) -0.0022(19)
C22 0.091(2) 0.122(3) 0.095(2) 0.0028(19) 0.0220(16) -0.0362(18)
C23A 0.096(3) 0.096(3) 0.095(3) -0.0014(10) 0.0283(13) 0.0004(10)
C23B 0.089(2) 0.090(2) 0.093(2) 0.0003(10) 0.0265(11) -0.0017(10)

loop_
_atom_type_symbol
_atom_type_description
_atom_type_scat_dispersion_real
_atom_type_scat_dispersion_imag
_atom_type_scat_source
C C 0.0033 0.0016 'International Tables Vol C Tables 4.2.6.8 and 6.1.1.4'
H H 0.0000 0.0000 'International Tables Vol C Tables 4.2.6.8 and 6.1.1.4'
O O 0.0106 0.0060 'International Tables Vol C Tables 4.2.6.8 and 6.1.1.4'

loop_
_geom_angle_atom_site_label_1
_geom_angle_atom_site_label_2
_geom_angle_atom_site_label_3
_geom_angle_site_symmetry_1
_geom_angle_site_symmetry_3
_geom_angle
_geom_angle_publ_flag
C12 O3 C13 . . 118.83(16) ?
C1 O1 C20 . . 109.94(17) ?
C15 C14 C19 . . 119.88(19) ?
C15 C14 C13 . . 118.49(18) ?
C19 C14 C13 . . 121.62(18) ?
C4 C3 C8 . . 120.4(2) ?
C4 C3 C2 . . 118.9(2) ?
C8 C3 C2 . . 120.7(2) ?
C18 C19 C14 . . 119.7(2) ?
C18 C19 H19 . . 120.1 ?
C14 C19 H19 . . 120.1 ?
C14 C15 C16 . . 120.0(2) ?
C14 C15 H15 . . 120.0 ?
C16 C15 H15 . . 120.0 ?
O4 C13 O3 . . 121.64(19) ?
O4 C13 C14 . . 127.1(2) ?
O3 C13 C14 . . 111.30(17) ?
C2 C12 O3 . . 128.8(2) ?
C2 C12 C20 . . 113.61(18) ?
O3 C12 C20 . . 117.45(18) ?
C7 C8 C3 . . 118.7(2) ?
C7 C8 C11 . . 119.3(2) ?
C3 C8 C11 . . 122.1(2) ?
C6 C7 C8 . . 122.2(2) ?
C6 C7 H7 . . 118.9 ?
C8 C7 H7 . . 118.9 ?
C12 C2 C1 . . 105.3(2) ?
C12 C2 C3 . . 130.94(19) ?
C1 C2 C3 . . 123.8(2) ?
C18 C17 C16 . . 120.4(2) ?
C18 C17 H17 . . 119.8 ?
C16 C17 H17 . . 119.8 ?
C6 C5 C4 . . 122.4(2) ?
C6 C5 H5 . . 118.8 ?
C4 C5 H5 . . 118.8 ?
C17 C18 C19 . . 120.1(2) ?
C17 C18 H18 . . 119.9 ?
C19 C18 H18 . . 119.9 ?
C17 C16 C15 . . 119.8(2) ?
C17 C16 H16 . . 120.1 ?
C15 C16 H16 . . 120.1 ?
O1 C20 C12 . . 101.61(17) ?
O1 C20 C24 . . 110.1(2) ?
C12 C20 C24 . . 117.10(19) ?
O1 C20 C21 . . 109.55(19) ?
C12 C20 C21 . . 114.51(19) ?
C24 C20 C21 . . 103.96(19) ?
C5 C4 C3 . . 118.2(2) ?
C5 C4 C9 . . 120.6(2) ?
C3 C4 C9 . . 121.1(2) ?
C7 C6 C5 . . 118.0(2) ?
C7 C6 C10 . . 121.1(3) ?
C5 C6 C10 . . 120.8(2) ?
O2 C1 O1 . . 121.5(2) ?
O2 C1 C2 . . 129.0(3) ?
O1 C1 C2 . . 109.5(2) ?
C22 C21 C20 . . 106.1(2) ?
C22 C21 H21A . . 110.5 ?
C20 C21 H21A . . 110.5 ?
C22 C21 H21B . . 110.5 ?
C20 C21 H21B . . 110.5 ?
H21A C21 H21B . . 108.7 ?
C4 C9 H9A . . 109.5 ?
C4 C9 H9B . . 109.5 ?
H9A C9 H9B . . 109.5 ?
C4 C9 H9C . . 109.5 ?
H9A C9 H9C . . 109.5 ?
H9B C9 H9C . . 109.5 ?
C8 C11 H11A . . 109.5 ?
C8 C11 H11B . . 109.5 ?
H11A C11 H11B . . 109.5 ?
C8 C11 H11C . . 109.5 ?
H11A C11 H11C . . 109.5 ?
H11B C11 H11C . . 109.5 ?
C23B C24 C20 . . 101.7(3) ?
C23A C24 C20 . . 109.5(2) ?
C23B C24 H24A . . 85.6 ?
C23A C24 H24A . . 109.8 ?
C20 C24 H24A . . 109.8 ?
C23B C24 H24B . . 138.0 ?
C23A C24 H24B . . 109.8 ?
C20 C24 H24B . . 109.8 ?
H24A C24 H24B . . 108.2 ?
C6 C10 H10A . . 109.5 ?
C6 C10 H10B . . 109.5 ?
H10A C10 H10B . . 109.5 ?
C6 C10 H10C . . 109.5 ?
H10A C10 H10C . . 109.5 ?
H10B C10 H10C . . 109.5 ?
C21 C22 C23A . . 106.5(3) ?
C21 C22 C23B . . 106.7(3) ?
C21 C22 H22A . . 110.4 ?
C23A C22 H22A . . 110.4 ?
C23B C22 H22A . . 82.0 ?
C21 C22 H22B . . 110.4 ?
C23A C22 H22B . . 110.4 ?
C23B C22 H22B . . 134.0 ?
H22A C22 H22B . . 108.6 ?
C22 C23A C24 . . 104.5(2) ?
C22 C23A H23A . . 110.8 ?
C24 C23A H23A . . 110.8 ?
C22 C23A H23B . . 110.8 ?
C24 C23A H23B . . 110.9 ?
H23A C23A H23B . . 108.9 ?
C22 C23B C24 . . 104.4(2) ?
C22 C23B H23C . . 110.9 ?
C24 C23B H23C . . 110.9 ?
C22 C23B H23D . . 110.9 ?
C24 C23B H23D . . 110.9 ?
H23C C23B H23D . . 108.9 ?

loop_
_geom_bond_atom_site_label_1
_geom_bond_atom_site_label_2
_geom_bond_site_symmetry_2
_geom_bond_distance
_geom_bond_publ_flag
O3 C12 . 1.370(2) ?
O3 C13 . 1.379(2) ?
O4 C13 . 1.191(2) ?
O1 C1 . 1.365(3) ?
O1 C20 . 1.458(3) ?
O2 C1 . 1.207(3) ?
C14 C15 . 1.379(3) ?
C14 C19 . 1.385(3) ?
C14 C13 . 1.477(3) ?
C3 C4 . 1.401(3) ?
C3 C8 . 1.400(3) ?
C3 C2 . 1.482(3) ?
C19 C18 . 1.378(3) ?
C19 H19 . 0.9300 ?
C15 C16 . 1.382(3) ?
C15 H15 . 0.9300 ?
C12 C2 . 1.323(3) ?
C12 C20 . 1.490(3) ?
C8 C7 . 1.392(3) ?
C8 C11 . 1.505(3) ?
C7 C6 . 1.380(3) ?
C7 H7 . 0.9300 ?
C2 C1 . 1.480(3) ?
C17 C18 . 1.372(3) ?
C17 C16 . 1.372(3) ?
C17 H17 . 0.9300 ?
C5 C6 . 1.382(4) ?
C5 C4 . 1.395(3) ?
C5 H5 . 0.9300 ?
C18 H18 . 0.9300 ?
C16 H16 . 0.9300 ?
C20 C24 . 1.530(3) ?
C20 C21 . 1.527(3) ?
C4 C9 . 1.501(3) ?
C6 C10 . 1.512(4) ?
C21 C22 . 1.503(4) ?
C21 H21A . 0.9700 ?
C21 H21B . 0.9700 ?
C9 H9A . 0.9600 ?
C9 H9B . 0.9600 ?
C9 H9C . 0.9600 ?
C11 H11A . 0.9600 ?
C11 H11B . 0.9600 ?
C11 H11C . 0.9600 ?
C24 C23B . 1.5151(19) ?
C24 C23A . 1.517(2) ?
C24 H24A . 0.9700 ?
C24 H24B . 0.9700 ?
C10 H10A . 0.9600 ?
C10 H10B . 0.9600 ?
C10 H10C . 0.9600 ?
C22 C23A . 1.510(2) ?
C22 C23B . 1.514(2) ?
C22 H22A . 0.9700 ?
C22 H22B . 0.9700 ?
C23A H23A . 0.9700 ?
C23A H23B . 0.9700 ?
C23B H23C . 0.9700 ?
C23B H23D . 0.9700 ?

loop_
_geom_torsion_atom_site_label_1
_geom_torsion_atom_site_label_2
_geom_torsion_atom_site_label_3
_geom_torsion_atom_site_label_4
_geom_torsion_site_symmetry_1
_geom_torsion_site_symmetry_2
_geom_torsion_site_symmetry_3
_geom_torsion_site_symmetry_4
_geom_torsion
_geom_torsion_publ_flag
C15 C14 C19 C18 . . . . -1.1(3) ?
C13 C14 C19 C18 . . . . 177.7(2) ?
C19 C14 C15 C16 . . . . 0.7(3) ?
C13 C14 C15 C16 . . . . -178.18(19) ?
C12 O3 C13 O4 . . . . 9.7(3) ?
C12 O3 C13 C14 . . . . -170.80(17) ?
C15 C14 C13 O4 . . . . 0.7(3) ?
C19 C14 C13 O4 . . . . -178.1(2) ?
C15 C14 C13 O3 . . . . -178.75(18) ?
C19 C14 C13 O3 . . . . 2.4(3) ?
C13 O3 C12 C2 . . . . 63.9(3) ?
C13 O3 C12 C20 . . . . -119.9(2) ?
C4 C3 C8 C7 . . . . -0.9(3) ?
C2 C3 C8 C7 . . . . 179.92(19) ?
C4 C3 C8 C11 . . . . 178.9(2) ?
C2 C3 C8 C11 . . . . -0.3(3) ?
C3 C8 C7 C6 . . . . 0.1(3) ?
C11 C8 C7 C6 . . . . -179.8(2) ?
O3 C12 C2 C1 . . . . 174.2(2) ?
C20 C12 C2 C1 . . . . -2.1(3) ?
O3 C12 C2 C3 . . . . -5.8(4) ?
C20 C12 C2 C3 . . . . 177.9(2) ?
C4 C3 C2 C12 . . . . -111.4(3) ?
C8 C3 C2 C12 . . . . 67.8(3) ?
C4 C3 C2 C1 . . . . 68.6(3) ?
C8 C3 C2 C1 . . . . -112.2(3) ?
C16 C17 C18 C19 . . . . 1.4(4) ?
C14 C19 C18 C17 . . . . 0.0(4) ?
C18 C17 C16 C15 . . . . -1.8(4) ?
C14 C15 C16 C17 . . . . 0.8(3) ?
C1 O1 C20 C12 . . . . -0.5(2) ?
C1 O1 C20 C24 . . . . -125.3(2) ?
C1 O1 C20 C21 . . . . 121.0(2) ?
C2 C12 C20 O1 . . . . 1.7(2) ?
O3 C12 C20 O1 . . . . -175.02(17) ?
C2 C12 C20 C24 . . . . 121.7(2) ?
O3 C12 C20 C24 . . . . -55.1(3) ?
C2 C12 C20 C21 . . . . -116.3(2) ?
O3 C12 C20 C21 . . . . 67.0(3) ?
C6 C5 C4 C3 . . . . -0.3(3) ?
C6 C5 C4 C9 . . . . 177.6(2) ?
C8 C3 C4 C5 . . . . 1.0(3) ?
C2 C3 C4 C5 . . . . -179.77(19) ?
C8 C3 C4 C9 . . . . -176.9(2) ?
C2 C3 C4 C9 . . . . 2.3(3) ?
C8 C7 C6 C5 . . . . 0.6(3) ?
C8 C7 C6 C10 . . . . 179.6(2) ?
C4 C5 C6 C7 . . . . -0.5(4) ?
C4 C5 C6 C10 . . . . -179.4(2) ?
C20 O1 C1 O2 . . . . 179.0(3) ?
C20 O1 C1 C2 . . . . -0.7(3) ?
C12 C2 C1 O2 . . . . -177.9(3) ?
C3 C2 C1 O2 . . . . 2.1(5) ?
C12 C2 C1 O1 . . . . 1.7(3) ?
C3 C2 C1 O1 . . . . -178.3(2) ?
O1 C20 C21 C22 . . . . 93.4(3) ?
C12 C20 C21 C22 . . . . -153.2(2) ?
C24 C20 C21 C22 . . . . -24.2(3) ?
O1 C20 C24 C23B . . . . -77.9(3) ?
C12 C20 C24 C23B . . . . 166.7(3) ?
C21 C20 C24 C23B . . . . 39.3(3) ?
O1 C20 C24 C23A . . . . -109.0(5) ?
C12 C20 C24 C23A . . . . 135.6(5) ?
C21 C20 C24 C23A . . . . 8.2(5) ?
C20 C21 C22 C23A . . . . 31.8(5) ?
C20 C21 C22 C23B . . . . -0.5(4) ?
C21 C22 C23A C24 . . . . -25.9(8) ?
C23B C22 C23A C24 . . . . 69.0(3) ?
C23B C24 C23A C22 . . . . -69.3(3) ?
C20 C24 C23A C22 . . . . 10.7(8) ?
C21 C22 C23B C24 . . . . 25.4(6) ?
C23A C22 C23B C24 . . . . -69.1(3) ?
C23A C24 C23B C22 . . . . 68.8(3) ?
C20 C24 C23B C22 . . . . -39.8(5) ?
